data_7230564
loop_
_publ_author_name
'Daszkiewicz, Marek'
'Puszy\'nska-Tuszkanow, Mariola'
'Staszak, Zbigniew'
'Chojnacka, Ida'
'Fa\/ltynowicz, Hanna'
'Cie\'slak-Golonka, Maria'

_publ_section_title
;
 Single crystal-to-single crystal transformations induced by
 ammonia--water equilibrium changes
;
_journal_issue 21
_journal_name_full CrystEngComm
_journal_page_first 2907
_journal_paper_doi 10.1039/C8CE00401C
_journal_volume 20
_journal_year 2018
_chemical_formula_moiety 'C20 H28 N6 Ni O6, 1.26(H2 O)'
_chemical_formula_sum 'C20 H30.52 N6 Ni O7.26'
_chemical_formula_weight 529.98
_space_group_crystal_system monoclinic
_space_group_IT_number 14
_space_group_name_Hall '-P 2ybc'
_space_group_name_H-M_alt 'P 1 21/c 1'
_symmetry_space_group_name_Hall '-P 2ybc'
_symmetry_space_group_name_H-M 'P 1 21/c 1'
_atom_sites_solution_hydrogens mixed
_audit_creation_method SHELXL-2014/7
_audit_update_record
;
2018-03-13 deposited with the CCDC.
2018-04-26 downloaded from the CCDC.
;
_cell_angle_alpha 90
_cell_angle_beta 98.023(7)
_cell_angle_gamma 90
_cell_formula_units_Z 2
_cell_length_a 10.3679(10)
_cell_length_b 6.4569(7)
_cell_length_c 18.3125(15)
_cell_measurement_reflns_used 1918
_cell_measurement_temperature 295(2)
_cell_measurement_theta_max 27.10
_cell_measurement_theta_min 3.20
_cell_volume 1213.9(2)
_computing_cell_refinement 'CrysAlis 1.171.32.6'
_computing_data_collection 'CrysAlis 1.171.32.6'
_computing_data_reduction 'CrysAlis 1.171.32.6'
_computing_structure_refinement 'SHELXL-2014/7 (Sheldrick, 2014)'
_computing_structure_solution 'SHELXS-2014/7 (Sheldrick, 2014)'
_diffrn_ambient_temperature 295(2)
_diffrn_detector_area_resol_mean '1024x1024 with blocks 2x2, 33.133pixel/mm'
_diffrn_measured_fraction_theta_full 0.998
_diffrn_measured_fraction_theta_max 0.998
_diffrn_measurement_device_type 'KUMA KM-4 with area CCD detector'
_diffrn_measurement_method \w-scan
_diffrn_radiation_type MoK\a
_diffrn_radiation_wavelength 0.71073
_diffrn_reflns_av_R_equivalents 0.0622
_diffrn_reflns_av_unetI/netI 0.0413
_diffrn_reflns_Laue_measured_fraction_full 0.998
_diffrn_reflns_Laue_measured_fraction_max 0.998
_diffrn_reflns_limit_h_max 13
_diffrn_reflns_limit_h_min -13
_diffrn_reflns_limit_k_max 8
_diffrn_reflns_limit_k_min -8
_diffrn_reflns_limit_l_max 23
_diffrn_reflns_limit_l_min -23
_diffrn_reflns_number 15944
_diffrn_reflns_point_group_measured_fraction_full 0.998
_diffrn_reflns_point_group_measured_fraction_max 0.998
_diffrn_reflns_theta_full 25.242
_diffrn_reflns_theta_max 27.097
_diffrn_reflns_theta_min 3.198
_diffrn_source 'fine-focus sealed tube'
_exptl_absorpt_coefficient_mu 0.852
_exptl_absorpt_correction_T_max 0.906
_exptl_absorpt_correction_T_min 0.837
_exptl_absorpt_correction_type numerical
_exptl_absorpt_process_details 'CrysAlis 1.171.32.6'
_exptl_crystal_colour blue
_exptl_crystal_density_diffrn 1.450
_exptl_crystal_description prism
_exptl_crystal_F_000 557
_exptl_crystal_size_max 0.23
_exptl_crystal_size_mid 0.20
_exptl_crystal_size_min 0.18
_refine_diff_density_max 0.839
_refine_diff_density_min -0.440
_refine_diff_density_rms 0.070
_refine_ls_extinction_method none
_refine_ls_goodness_of_fit_ref 1.078
_refine_ls_hydrogen_treatment constr
_refine_ls_matrix_type full
_refine_ls_number_parameters 163
_refine_ls_number_reflns 2684
_refine_ls_number_restraints 0
_refine_ls_restrained_S_all 1.078
_refine_ls_R_factor_all 0.0751
_refine_ls_R_factor_gt 0.0520
_refine_ls_shift/su_max <0.001
_refine_ls_shift/su_mean <0.001
_refine_ls_structure_factor_coef Fsqd
_refine_ls_weighting_details 'w=1/[\s^2^(Fo^2^)+(0.0902P)^2^] where P=(Fo^2^+2Fc^2^)/3'
_refine_ls_weighting_scheme calc
_refine_ls_wR_factor_gt 0.1396
_refine_ls_wR_factor_ref 0.1533
_reflns_Friedel_coverage 0.000
_reflns_number_gt 1918
_reflns_number_total 2684
_reflns_threshold_expression 'I > 2\s(I)'
_cod_data_source_file c8ce00401c2.cif
_cod_data_source_block Ni_2
_cod_depositor_comments 'Adding full bibliography for 7230563--7230565.cif.'
_cod_database_code 7230564
_shelx_shelxl_version_number 2014/7
_shelx_space_group_comment
;
The symmetry employed for this shelxl refinement is uniquely defined
by the following loop, which should always be used as a source of
symmetry information in preference to the above space-group names.
They are only intended as comments.
;

loop_
_space_group_symop_operation_xyz
'x, y, z'
'-x, y+1/2, -z+1/2'
'-x, -y, -z'
'x, -y-1/2, z-1/2'

loop_
_atom_site_label
_atom_site_type_symbol
_atom_site_fract_x
_atom_site_fract_y
_atom_site_fract_z
_atom_site_U_iso_or_equiv
_atom_site_adp_type
_atom_site_occupancy
_atom_site_site_symmetry_order
_atom_site_calc_flag
_atom_site_refinement_flags_posn
_atom_site_refinement_flags_adp
_atom_site_refinement_flags_occupancy
Ni1 Ni 0.5000 0.0000 0.0000 0.0352(2) Uani 1 2 d S . P
N1 N 0.1203(2) 0.1497(4) 0.05827(14) 0.0456(7) Uani 1 1 d . . .
H1 H 0.0376 0.1289 0.0538 0.055 Uiso 1 1 calc R U .
C2 C 0.2009(3) 0.0535(5) 0.01721(15) 0.0353(7) Uani 1 1 d . . .
O2 O 0.16524(19) -0.0708(4) -0.03238(11) 0.0424(5) Uani 1 1 d . . .
N3 N 0.3292(2) 0.1182(4) 0.03809(12) 0.0356(6) Uani 1 1 d . . .
C4 C 0.3291(3) 0.2538(5) 0.09264(18) 0.0430(7) Uani 1 1 d . . .
O4 O 0.4257(2) 0.3440(4) 0.12665(14) 0.0634(7) Uani 1 1 d . . .
C5 C 0.1896(3) 0.2916(5) 0.11044(18) 0.0431(7) Uani 1 1 d . . .
C11 C 0.1530(4) 0.5152(5) 0.0923(3) 0.0640(11) Uani 1 1 d . . .
H11A H 0.1665 0.5450 0.0425 0.096 Uiso 1 1 calc R U .
H11B H 0.2063 0.6053 0.1256 0.096 Uiso 1 1 calc R U .
H11C H 0.0630 0.5368 0.0973 0.096 Uiso 1 1 calc R U .
C21 C 0.1813(3) 0.2263(5) 0.18977(18) 0.0453(8) Uani 1 1 d . . .
C22 C 0.1321(3) 0.3550(7) 0.24024(19) 0.0580(10) Uani 1 1 d . . .
H22 H 0.1030 0.4874 0.2263 0.070 Uiso 1 1 calc R U .
C23 C 0.1267(3) 0.2854(8) 0.3111(2) 0.0747(14) Uani 1 1 d . . .
H23 H 0.0919 0.3711 0.3442 0.090 Uiso 1 1 calc R U .
C24 C 0.1711(4) 0.0948(10) 0.3336(2) 0.0752(13) Uani 1 1 d . . .
H24 H 0.1682 0.0513 0.3818 0.090 Uiso 1 1 calc R U .
C25 C 0.2197(4) -0.0312(7) 0.2849(2) 0.0719(12) Uani 1 1 d . . .
H25 H 0.2498 -0.1622 0.3000 0.086 Uiso 1 1 calc R U .
C26 C 0.2253(4) 0.0304(5) 0.2140(2) 0.0570(10) Uani 1 1 d . . .
H26 H 0.2588 -0.0592 0.1816 0.068 Uiso 1 1 calc R U .
N1A N 0.5509(3) -0.1429(7) 0.10223(17) 0.0841(12) Uani 1 1 d . . .
H1A1 H 0.5710 -0.0468 0.1367 0.101 Uiso 1 1 calc R U .
H2A1 H 0.6192 -0.2252 0.1004 0.101 Uiso 1 1 calc R U .
H3A1 H 0.4840 -0.2178 0.1131 0.101 Uiso 1 1 calc R U .
O1W O 0.6028(2) 0.2725(4) 0.03401(17) 0.0746(9) Uani 1 1 d . . .
H1W1 H 0.5725 0.3010 0.0781 0.090 Uiso 1 1 d . U .
H2W1 H 0.6891 0.2451 0.0492 0.090 Uiso 1 1 d . U .
O2W O 0.5697(5) 0.1036(12) 0.2521(4) 0.122(4) Uani 0.631(12) 1 d . . P
H1W2 H 0.5495 0.0447 0.2946 0.183 Uiso 0.6313 1 d . U P
H2W2 H 0.4955 0.1426 0.2239 0.183 Uiso 0.6313 1 d . U P

loop_
_atom_site_aniso_label
_atom_site_aniso_U_11
_atom_site_aniso_U_22
_atom_site_aniso_U_33
_atom_site_aniso_U_23
_atom_site_aniso_U_13
_atom_site_aniso_U_12
Ni1 0.0245(3) 0.0441(4) 0.0376(3) -0.0043(2) 0.0068(2) 0.0004(2)
N1 0.0246(12) 0.0634(18) 0.0500(14) -0.0141(13) 0.0089(11) 0.0021(12)
C2 0.0282(14) 0.0467(17) 0.0315(15) 0.0020(12) 0.0054(12) 0.0027(12)
O2 0.0313(11) 0.0600(13) 0.0363(11) -0.0086(10) 0.0060(9) -0.0021(10)
N3 0.0252(12) 0.0440(15) 0.0387(12) -0.0074(11) 0.0077(10) -0.0006(10)
C4 0.0329(16) 0.0489(18) 0.0495(17) -0.0090(14) 0.0132(13) -0.0010(14)
O4 0.0355(12) 0.0826(18) 0.0745(16) -0.0408(14) 0.0164(11) -0.0161(12)
C5 0.0299(15) 0.0486(19) 0.0526(17) -0.0134(15) 0.0121(13) 0.0013(13)
C11 0.060(2) 0.060(3) 0.077(3) -0.0046(18) 0.027(2) 0.0116(17)
C21 0.0270(15) 0.060(2) 0.0502(18) -0.0170(15) 0.0105(13) -0.0066(14)
C22 0.0399(18) 0.076(3) 0.058(2) -0.0239(19) 0.0078(15) 0.0063(17)
C23 0.041(2) 0.130(4) 0.053(2) -0.032(3) 0.0107(17) 0.003(2)
C24 0.044(2) 0.132(4) 0.048(2) -0.003(3) 0.0024(18) -0.017(3)
C25 0.062(3) 0.088(3) 0.064(3) 0.007(2) 0.004(2) -0.010(2)
C26 0.057(2) 0.058(2) 0.057(2) -0.0097(17) 0.0137(18) -0.0038(17)
N1A 0.056(2) 0.134(4) 0.063(2) 0.023(2) 0.0138(16) 0.033(2)
O1W 0.0441(14) 0.0729(18) 0.112(2) -0.0335(16) 0.0302(15) -0.0115(13)
O2W 0.079(4) 0.160(7) 0.125(5) 0.078(5) 0.007(3) 0.005(4)

loop_
_atom_type_symbol
_atom_type_description
_atom_type_scat_dispersion_real
_atom_type_scat_dispersion_imag
_atom_type_scat_source
C C 0.0033 0.0016 'International Tables Vol C Tables 4.2.6.8 and 6.1.1.4'
H H 0.0000 0.0000 'International Tables Vol C Tables 4.2.6.8 and 6.1.1.4'
N N 0.0061 0.0033 'International Tables Vol C Tables 4.2.6.8 and 6.1.1.4'
O O 0.0106 0.0060 'International Tables Vol C Tables 4.2.6.8 and 6.1.1.4'
Ni Ni 0.3393 1.1124 'International Tables Vol C Tables 4.2.6.8 and 6.1.1.4'

loop_
_geom_angle_atom_site_label_1
_geom_angle_atom_site_label_2
_geom_angle_atom_site_label_3
_geom_angle
_geom_angle_site_symmetry_1
_geom_angle_site_symmetry_3
N1A Ni1 N1A 180.00(9) 3_655 .
N1A Ni1 O1W 87.13(15) 3_655 .
N1A Ni1 O1W 92.87(15) . .
N1A Ni1 O1W 92.87(15) 3_655 3_655
N1A Ni1 O1W 87.13(15) . 3_655
O1W Ni1 O1W 180.0 . 3_655
N1A Ni1 N3 91.02(11) 3_655 .
N1A Ni1 N3 88.98(11) . .
O1W Ni1 N3 90.77(9) . .
O1W Ni1 N3 89.23(9) 3_655 .
N1A Ni1 N3 88.98(11) 3_655 3_655
N1A Ni1 N3 91.02(11) . 3_655
O1W Ni1 N3 89.23(9) . 3_655
O1W Ni1 N3 90.77(9) 3_655 3_655
N3 Ni1 N3 180.00(5) . 3_655
C2 N1 C5 111.8(2) . .
C2 N1 H1 124.1 . .
C5 N1 H1 124.1 . .
O2 C2 N1 124.4(3) . .
O2 C2 N3 125.1(2) . .
N1 C2 N3 110.5(3) . .
C4 N3 C2 107.6(2) . .
C4 N3 Ni1 124.71(19) . .
C2 N3 Ni1 127.32(18) . .
O4 C4 N3 126.8(3) . .
O4 C4 C5 122.1(3) . .
N3 C4 C5 111.2(3) . .
N1 C5 C11 111.9(3) . .
N1 C5 C21 111.5(3) . .
C11 C5 C21 115.2(3) . .
N1 C5 C4 98.9(2) . .
C11 C5 C4 108.4(3) . .
C21 C5 C4 109.6(3) . .
C5 C11 H11A 109.5 . .
C5 C11 H11B 109.5 . .
H11A C11 H11B 109.5 . .
C5 C11 H11C 109.5 . .
H11A C11 H11C 109.5 . .
H11B C11 H11C 109.5 . .
C22 C21 C26 117.6(3) . .
C22 C21 C5 122.8(3) . .
C26 C21 C5 119.6(3) . .
C23 C22 C21 119.7(4) . .
C23 C22 H22 120.1 . .
C21 C22 H22 120.1 . .
C24 C23 C22 121.6(4) . .
C24 C23 H23 119.2 . .
C22 C23 H23 119.2 . .
C25 C24 C23 119.0(4) . .
C25 C24 H24 120.5 . .
C23 C24 H24 120.5 . .
C24 C25 C26 121.3(4) . .
C24 C25 H25 119.3 . .
C26 C25 H25 119.3 . .
C25 C26 C21 120.7(4) . .
C25 C26 H26 119.7 . .
C21 C26 H26 119.7 . .
Ni1 N1A H1A1 109.5 . .
Ni1 N1A H2A1 109.5 . .
H1A1 N1A H2A1 109.5 . .
Ni1 N1A H3A1 109.5 . .
H1A1 N1A H3A1 109.5 . .
H2A1 N1A H3A1 109.5 . .
Ni1 O1W H1W1 101.8 . .
Ni1 O1W H2W1 111.2 . .
H1W1 O1W H2W1 102.1 . .
H1W2 O2W H2W2 109.0 . .

loop_
_geom_bond_atom_site_label_1
_geom_bond_atom_site_label_2
_geom_bond_distance
_geom_bond_site_symmetry_2
Ni1 N1A 2.088(3) 3_655
Ni1 N1A 2.088(3) .
Ni1 O1W 2.106(3) .
Ni1 O1W 2.106(3) 3_655
Ni1 N3 2.133(2) .
Ni1 N3 2.133(2) 3_655
N1 C2 1.351(4) .
N1 C5 1.441(4) .
N1 H1 0.8600 .
C2 O2 1.229(4) .
C2 N3 1.396(3) .
N3 C4 1.329(4) .
C4 O4 1.247(4) .
C4 C5 1.546(4) .
C5 C11 1.518(4) .
C5 C21 1.527(5) .
C11 H11A 0.9600 .
C11 H11B 0.9600 .
C11 H11C 0.9600 .
C21 C22 1.391(4) .
C21 C26 1.396(5) .
C22 C23 1.382(6) .
C22 H22 0.9300 .
C23 C24 1.357(7) .
C23 H23 0.9300 .
C24 C25 1.356(6) .
C24 H24 0.9300 .
C25 C26 1.366(6) .
C25 H25 0.9300 .
C26 H26 0.9300 .
N1A H1A1 0.8900 .
N1A H2A1 0.8900 .
N1A H3A1 0.8900 .
O1W H1W1 0.9245 .
O1W H2W1 0.9163 .
O2W H1W2 0.9159 .
O2W H2W2 0.9005 .

loop_
_geom_hbond_atom_site_label_D
_geom_hbond_atom_site_label_H
_geom_hbond_atom_site_label_A
_geom_hbond_distance_DH
_geom_hbond_distance_HA
_geom_hbond_distance_DA
_geom_hbond_angle_DHA
_geom_hbond_site_symmetry_A
N1 H1 O2 0.86 2.12 2.976(3) 174.7 3
N1A H1A1 O2W 0.89 2.33 3.156(9) 154.9 .
O1W H1W1 O4 0.92 1.89 2.708(3) 146.7 .
O1W H2W1 O2 0.92 1.94 2.739(3) 144.2 3_655
O2W H1W2 O4 0.92 1.93 2.776(6) 153.0 2_645
O2W H2W2 O4 0.90 2.24 2.994(6) 140.7 .

loop_
_geom_torsion_atom_site_label_1
_geom_torsion_atom_site_label_2
_geom_torsion_atom_site_label_3
_geom_torsion_atom_site_label_4
_geom_torsion
C5 N1 C2 O2 -178.1(3)
C5 N1 C2 N3 0.7(4)
O2 C2 N3 C4 179.3(3)
N1 C2 N3 C4 0.5(3)
O2 C2 N3 Ni1 -7.3(4)
N1 C2 N3 Ni1 173.89(19)
C2 N3 C4 O4 178.9(3)
Ni1 N3 C4 O4 5.3(5)
C2 N3 C4 C5 -1.4(3)
Ni1 N3 C4 C5 -175.04(19)
C2 N1 C5 C11 112.7(3)
C2 N1 C5 C21 -116.7(3)
C2 N1 C5 C4 -1.4(3)
O4 C4 C5 N1 -178.6(3)
N3 C4 C5 N1 1.7(3)
O4 C4 C5 C11 64.7(4)
N3 C4 C5 C11 -115.0(3)
O4 C4 C5 C21 -61.9(4)
N3 C4 C5 C21 118.4(3)
N1 C5 C21 C22 -123.0(3)
C11 C5 C21 C22 5.9(4)
C4 C5 C21 C22 128.5(3)
N1 C5 C21 C26 57.5(4)
C11 C5 C21 C26 -173.6(3)
C4 C5 C21 C26 -51.0(4)
C26 C21 C22 C23 -0.9(5)
C5 C21 C22 C23 179.6(3)
C21 C22 C23 C24 1.5(6)
C22 C23 C24 C25 -1.2(6)
C23 C24 C25 C26 0.3(6)
C24 C25 C26 C21 0.2(6)
C22 C21 C26 C25 0.1(5)
C5 C21 C26 C25 179.6(3)
